data_7047918
loop_
_publ_author_name
'Li, Xin-Xiong'
'Deng, Chu-Chu'
'Zhao, Dan'
'Yu, Hao'
'Zeng, Qing-Xin'
'Zheng, Shou-Tian'

_publ_section_title
;
 Composite cluster-organic frameworks based on polyoxometalates and
 copper/cobalt-oxygen clusters.
;
_journal_issue 46
_journal_name_full 'Dalton transactions (Cambridge, England : 2003)'
_journal_page_first 16408
_journal_page_last 16412
_journal_paper_doi 10.1039/c8dt03401j
_journal_volume 47
_journal_year 2018
_chemical_formula_sum 'C102 H80 Co5 Mn Mo6 N8 O38'
_chemical_formula_weight 2950.97
_space_group_crystal_system monoclinic
_space_group_IT_number 14
_space_group_name_Hall '-P 2ybc'
_space_group_name_H-M_alt 'P 1 21/c 1'
_symmetry_space_group_name_Hall '-P 2ybc'
_symmetry_space_group_name_H-M 'P 1 21/c 1'
_atom_sites_solution_hydrogens geom
_audit_creation_method SHELXL-2018/3
_audit_update_record
;
2018-10-16 deposited with the CCDC.
2018-10-29 downloaded from the CCDC.
;
_cell_angle_alpha 90
_cell_angle_beta 105.266(4)
_cell_angle_gamma 90
_cell_formula_units_Z 4
_cell_length_a 26.3211(11)
_cell_length_b 22.8123(10)
_cell_length_c 35.4863(14)
_cell_measurement_reflns_used 14419
_cell_measurement_temperature 175(2)
_cell_measurement_theta_max 24.172
_cell_measurement_theta_min 2.529
_cell_volume 20555.7(15)
_computing_cell_refinement 'Bruker SMART'
_computing_data_collection 'Bruker SMART'
_computing_data_reduction 'Bruker SMART'
_computing_molecular_graphics 'Bruker SHELXTL'
_computing_publication_material 'Bruker SHELXTL'
_computing_structure_refinement 'Bruker SHELXTL'
_computing_structure_solution 'Bruker SHELXTL'
_diffrn_ambient_temperature 175(2)
_diffrn_measured_fraction_theta_full 0.999
_diffrn_measured_fraction_theta_max 0.829
_diffrn_measurement_device_type 'Bruke duo apx2'
_diffrn_radiation_type MoK\a
_diffrn_radiation_wavelength 0.71073
_diffrn_reflns_av_R_equivalents 0.1264
_diffrn_reflns_av_unetI/netI 0.2231
_diffrn_reflns_Laue_measured_fraction_full 0.999
_diffrn_reflns_Laue_measured_fraction_max 0.829
_diffrn_reflns_limit_h_max 29
_diffrn_reflns_limit_h_min -35
_diffrn_reflns_limit_k_max 24
_diffrn_reflns_limit_k_min -29
_diffrn_reflns_limit_l_max 47
_diffrn_reflns_limit_l_min -48
_diffrn_reflns_number 173039
_diffrn_reflns_point_group_measured_fraction_full 0.999
_diffrn_reflns_point_group_measured_fraction_max 0.829
_diffrn_reflns_theta_full 25.242
_diffrn_reflns_theta_max 29.806
_diffrn_reflns_theta_min 1.534
_exptl_absorpt_coefficient_mu 0.850
_exptl_absorpt_correction_T_max 0.7445
_exptl_absorpt_correction_T_min 0.5946
_exptl_absorpt_correction_type multi-scan
_exptl_absorpt_process_details SADABS
_exptl_crystal_colour redish
_exptl_crystal_density_diffrn 0.954
_exptl_crystal_description block
_exptl_crystal_F_000 5856
_exptl_crystal_size_max 0.180
_exptl_crystal_size_mid 0.160
_exptl_crystal_size_min 0.120
_platon_squeeze_details ' ?'
_refine_diff_density_max 2.467
_refine_diff_density_min -1.333
_refine_diff_density_rms 0.172
_refine_ls_extinction_method none
_refine_ls_goodness_of_fit_ref 0.897
_refine_ls_hydrogen_treatment constr
_refine_ls_matrix_type full
_refine_ls_number_parameters 1360
_refine_ls_number_reflns 48846
_refine_ls_number_restraints 13
_refine_ls_restrained_S_all 0.899
_refine_ls_R_factor_all 0.1634
_refine_ls_R_factor_gt 0.0833
_refine_ls_shift/su_max 0.001
_refine_ls_shift/su_mean 0.000
_refine_ls_structure_factor_coef Fsqd
_refine_ls_weighting_details 'w=1/[\s^2^(Fo^2^)+(0.1093P)^2^] where P=(Fo^2^+2Fc^2^)/3'
_refine_ls_weighting_scheme calc
_refine_ls_wR_factor_gt 0.2047
_refine_ls_wR_factor_ref 0.2262
_reflns_Friedel_coverage 0.000
_reflns_number_gt 20239
_reflns_number_total 48846
_reflns_threshold_expression 'I > 2\s(I)'
_cod_data_source_file c8dt03401j2.cif
_cod_data_source_block 2
_cod_depositor_comments 'Adding full bibliography for 7047917--7047918.cif.'
_cod_database_code 7047918
_shelx_shelxl_version_number 2018/3
_shelx_space_group_comment
;
The symmetry employed for this shelxl refinement is uniquely defined
by the following loop, which should always be used as a source of
symmetry information in preference to the above space-group names.
They are only intended as comments.
;
_shelx_estimated_absorpt_t_min 0.862
_shelx_estimated_absorpt_t_max 0.905

loop_
_space_group_symop_operation_xyz
'x, y, z'
'-x, y+1/2, -z+1/2'
'-x, -y, -z'
'x, -y-1/2, z-1/2'

loop_
_atom_site_label
_atom_site_type_symbol
_atom_site_fract_x
_atom_site_fract_y
_atom_site_fract_z
_atom_site_U_iso_or_equiv
_atom_site_adp_type
_atom_site_occupancy
_atom_site_site_symmetry_order
_atom_site_calc_flag
_atom_site_refinement_flags_posn
_atom_site_refinement_flags_adp
_atom_site_refinement_flags_occupancy
_atom_site_disorder_assembly
_atom_site_disorder_group
Mn1 Mn 0.500000 0.500000 0.500000 0.0264(3) Uani 1 2 d S . P A .
Mn2 Mn 0.000000 0.000000 0.000000 0.0191(3) Uani 1 2 d S . P . .
Co1 Co 0.24891(3) 0.25952(3) 0.24884(2) 0.01434(17) Uani 1 1 d . . . . .
Co2 Co 0.18736(3) 0.33173(3) 0.17401(2) 0.01473(18) Uani 1 1 d . . . . .
Co3 Co 0.23676(3) 0.38596(3) 0.27542(2) 0.01458(17) Uani 1 1 d . . . . .
Co4 Co 0.31154(3) 0.18699(3) 0.32311(2) 0.01543(18) Uani 1 1 d . . . . .
Co5 Co 0.26096(3) 0.13242(3) 0.22193(2) 0.01568(18) Uani 1 1 d . . . . .
Mo1 Mo 0.08223(3) 0.01816(3) -0.05764(2) 0.03923(18) Uani 1 1 d . . . . .
Mo4 Mo 0.00908(3) 0.13075(3) -0.04036(2) 0.04266(19) Uani 1 1 d . . . . .
Mo6 Mo 0.07290(3) -0.11310(3) -0.01770(2) 0.04202(18) Uani 1 1 d . . . . .
Mo2 Mo 0.52661(5) 0.35704(5) 0.51956(3) 0.0392(3) Uani 0.7 1 d . . P A 1
Mo3 Mo 0.43719(4) 0.42759(5) 0.55579(2) 0.0362(2) Uani 0.7 1 d . . P A 1
Mo5 Mo 0.40969(4) 0.57044(5) 0.53646(3) 0.0373(2) Uani 0.7 1 d . . P A 1
O1 O 0.4598(4) 0.6271(4) 0.5314(3) 0.066(3) Uiso 0.7 1 d . . P A 1
O2 O 0.5042(4) 0.3889(4) 0.5603(3) 0.076(3) Uiso 0.7 1 d . . P A 1
O3 O 0.3914(4) 0.4899(4) 0.5300(3) 0.080(3) Uiso 0.7 1 d . . P A 1
O4 O 0.3962(3) 0.3682(3) 0.5402(2) 0.0482(19) Uiso 0.7 1 d . . P A 1
O5 O 0.4148(3) 0.5772(3) 0.5855(2) 0.059(2) Uiso 0.7 1 d . . P A 1
O6 O 0.4790(3) 0.3040(3) 0.50395(19) 0.0372(16) Uiso 0.7 1 d . . P A 1
O7 O 0.4375(3) 0.4420(3) 0.60337(18) 0.0382(17) Uiso 0.7 1 d . . P A 1
O8 O 0.5828(3) 0.3206(3) 0.5444(2) 0.058(2) Uiso 0.7 1 d . . P A 1
O9 O 0.3527(3) 0.6034(3) 0.5132(2) 0.0474(19) Uiso 0.7 1 d . . P A 1
Mo2A Mo 0.48817(14) 0.36630(12) 0.53580(9) 0.0669(8) Uani 0.3 1 d D . P A 2
Mo3A Mo 0.41814(11) 0.47858(16) 0.55740(8) 0.0624(8) Uani 0.3 1 d D . P A 2
Mo5A Mo 0.42911(15) 0.61146(16) 0.52097(9) 0.0691(9) Uani 0.3 1 d D . P A 2
O1A O 0.4701(10) 0.4181(10) 0.5739(4) 0.133(12) Uiso 0.3 1 d D . P A 2
O2A O 0.5402(10) 0.346(2) 0.5119(9) 0.19(2) Uiso 0.3 1 d D . P A 2
O3A O 0.3846(6) 0.5505(9) 0.5328(12) 0.19(2) Uiso 0.3 1 d D . P A 2
O4A O 0.3801(16) 0.4157(17) 0.5468(11) 0.162(13) Uiso 0.3 1 d . . P A 2
O5A O 0.431(2) 0.648(2) 0.5685(15) 0.23(2) Uiso 0.3 1 d . . P A 2
O6A O 0.4393(11) 0.3130(12) 0.5217(11) 0.167(14) Uiso 0.3 1 d D . P A 2
O7A O 0.4223(13) 0.5130(14) 0.6027(9) 0.133(11) Uiso 0.3 1 d . . P A 2
O8A O 0.5443(9) 0.3319(14) 0.5652(9) 0.161(13) Uiso 0.3 1 d D . P A 2
O9A O 0.3897(16) 0.6608(18) 0.4891(12) 0.180(15) Uiso 0.3 1 d . . P A 2
O10 O 0.4574(2) 0.4332(2) 0.49674(14) 0.0578(17) Uani 1 1 d . . . . .
O11 O -0.0391(3) 0.1688(2) -0.07278(16) 0.0663(18) Uani 1 1 d . . . . .
O12 O 0.1206(2) -0.1494(3) 0.01614(17) 0.0666(17) Uani 1 1 d . . . . .
O13 O 0.0815(2) -0.0147(2) -0.10161(16) 0.0613(10) Uani 1 1 d . . . . .
O14 O 0.0324(2) 0.0722(2) -0.07134(16) 0.0613(10) Uani 1 1 d . . . . .
O15 O -0.01327(17) 0.0402(2) 0.04838(12) 0.0358(8) Uani 1 1 d . . . . .
O16 O 0.1352(2) 0.0649(3) -0.04812(14) 0.0550(15) Uani 1 1 d . . . . .
O17 O 0.1065(2) -0.0474(2) -0.02459(16) 0.0573(15) Uani 1 1 d . U . . .
O18 O 0.35048(14) 0.26820(16) 0.32473(10) 0.0170(9) Uani 1 1 d . . . . .
O19 O 0.30396(15) 0.32289(17) 0.27512(10) 0.0199(9) Uani 1 1 d . . . . .
O20 O 0.19648(14) 0.32828(16) 0.23360(10) 0.0168(6) Uani 1 1 d . . . . .
O21 O 0.26476(14) 0.27985(17) 0.19332(10) 0.0178(9) Uani 1 1 d . . . . .
O22 O 0.23342(15) 0.23971(18) 0.30490(10) 0.0199(9) Uani 1 1 d . . . . .
O23 O 0.19424(14) 0.19647(17) 0.22211(10) 0.0171(9) Uani 1 1 d . . . . .
O24 O 0.28452(15) 0.18674(17) 0.18284(11) 0.0196(9) Uani 1 1 d . . . . .
O25 O 0.23056(15) 0.40773(17) 0.17548(11) 0.0230(9) Uani 1 1 d . . . . .
O26 O 0.25772(15) 0.44098(17) 0.23670(11) 0.0196(9) Uani 1 1 d . . . . .
O27 O 0.24030(15) 0.07957(17) 0.26204(11) 0.0203(9) Uani 1 1 d . . . . .
O28 O 0.26803(15) 0.11149(18) 0.32330(11) 0.0243(10) Uani 1 1 d . . . . .
O29 O 0.0710(2) -0.1477(2) -0.06133(15) 0.0591(16) Uani 1 1 d . . . . .
O30 O -0.0135(2) 0.1447(2) 0.00299(16) 0.0613(10) Uani 1 1 d . . . . .
O31 O 0.14841(15) 0.25065(16) 0.17074(11) 0.0185(9) Uani 1 1 d . . . . .
O32 O 0.30073(14) 0.18931(16) 0.26387(10) 0.0168(6) Uani 1 1 d . . . . .
O33 O 0.5117(2) 0.4863(3) 0.44869(14) 0.0635(17) Uani 1 1 d . . . . .
O34 O 0.04988(18) -0.0565(2) 0.03283(12) 0.0358(8) Uani 1 1 d . . . . .
O35 O 0.21126(16) 0.33202(18) 0.31374(11) 0.0235(10) Uani 1 1 d . . . . .
O36 O 0.4354(2) 0.5536(2) 0.47858(16) 0.0668(18) Uani 1 1 d . . . . .
O37 O 0.05541(18) 0.05397(19) -0.00131(12) 0.0349(12) Uani 1 1 d . . . . .
O38 O 0.0647(2) 0.1729(2) -0.03089(15) 0.0620(17) Uani 1 1 d . . . . .
N1 N -0.11096(19) -0.1264(2) 0.33950(13) 0.0207(11) Uani 1 1 d . . . . .
N2 N 0.61288(19) 0.6437(2) 0.16402(13) 0.0204(11) Uani 1 1 d . . . . .
N3 N 0.3238(2) 0.3056(2) -0.11470(13) 0.0252(12) Uani 1 1 d . . . . .
N4 N 0.17902(19) 0.1734(2) 0.61197(14) 0.0239(12) Uani 1 1 d . . . . .
N5 N 0.20865(19) 0.0917(2) 0.17137(14) 0.0227(12) Uani 1 1 d . . . . .
N6 N 0.67575(18) 0.5781(2) 0.28192(14) 0.0240(12) Uani 1 1 d . . . . .
N7 N -0.17368(17) -0.0588(2) 0.22135(13) 0.0182(11) Uani 1 1 d . . . . .
N8 N 0.28982(19) 0.4242(2) 0.32674(14) 0.0230(12) Uani 1 1 d . . . . .
C1 C 0.3908(2) 0.3516(3) 0.30768(15) 0.0184(13) Uani 1 1 d . . . . .
C2 C 0.4365(2) 0.3436(3) 0.33760(16) 0.0202(13) Uani 1 1 d . . . . .
H2A H 0.438309 0.312912 0.355136 0.024 Uiso 1 1 calc R U . . .
C3 C 0.3452(2) 0.3109(3) 0.30255(18) 0.0284(5) Uani 1 1 d . . . . .
C4 C 0.1539(2) 0.2077(3) 0.19430(17) 0.0231(10) Uani 1 1 d . . . . .
C5 C 0.1085(2) 0.1672(3) 0.19041(18) 0.0284(5) Uani 1 1 d . . . . .
C6 C 0.0620(2) 0.1745(3) 0.16065(17) 0.0231(10) Uani 1 1 d . . . . .
H6A H 0.060790 0.203468 0.141983 0.028 Uiso 1 1 calc R U . . .
C7 C 0.0187(3) 0.1409(3) 0.15806(19) 0.0345(17) Uani 1 1 d . . . . .
H7A H -0.011246 0.146318 0.137573 0.041 Uiso 1 1 calc R U . . .
C8 C 0.4790(2) 0.3803(3) 0.34168(18) 0.0284(5) Uani 1 1 d . . . . .
H8A H 0.508360 0.375673 0.362827 0.034 Uiso 1 1 calc R U . . .
C9 C 0.4786(2) 0.4250(3) 0.31405(19) 0.0292(15) Uani 1 1 d . . . . .
C10 C -0.0718(2) -0.1511(3) 0.32684(17) 0.0244(14) Uani 1 1 d . . . . .
H10A H -0.077925 -0.187496 0.314688 0.029 Uiso 1 1 calc R U . . .
C11 C -0.1013(3) -0.0740(3) 0.3567(2) 0.0352(17) Uani 1 1 d . . . . .
H11A H -0.127812 -0.056460 0.365676 0.042 Uiso 1 1 calc R U . . .
C12 C 0.1987(2) 0.0428(3) 0.30818(16) 0.0218(14) Uani 1 1 d . . . . .
C13 C 0.6022(3) 0.5918(3) 0.14620(19) 0.0313(16) Uani 1 1 d . . . . .
H13A H 0.628390 0.574372 0.136827 0.038 Uiso 1 1 calc R U . . .
C14 C 0.5737(2) 0.6677(3) 0.17654(17) 0.0267(15) Uani 1 1 d . . . . .
H14A H 0.579780 0.704013 0.188825 0.032 Uiso 1 1 calc R U . . .
C15 C 0.2399(2) 0.0816(3) 0.29752(17) 0.0181(13) Uani 1 1 d . . . . .
C16 C 0.3009(2) 0.2578(3) 0.14011(18) 0.0284(5) Uani 1 1 d . . . . .
C17 C 0.2820(2) 0.2388(3) 0.17443(17) 0.0269(11) Uani 1 1 d . . . . .
C18 C 0.1619(3) 0.2279(4) 0.4675(2) 0.046(2) Uani 1 1 d . . . . .
H18A H 0.142246 0.256646 0.475847 0.055 Uiso 1 1 calc R U . . .
C19 C 0.5843(3) 0.5164(3) 0.28451(19) 0.0332(16) Uani 1 1 d . . . . .
C20 C 0.6409(2) 0.5588(3) 0.24841(19) 0.0331(17) Uani 1 1 d . . . . .
H20A H 0.648369 0.565061 0.224535 0.040 Uiso 1 1 calc R U . . .
C21 C 0.3134(2) 0.3465(3) -0.09199(17) 0.0284(15) Uani 1 1 d . . . . .
H21A H 0.300665 0.382184 -0.103320 0.034 Uiso 1 1 calc R U . . .
C22 C 0.1981(2) 0.2062(3) 0.37158(18) 0.0303(16) Uani 1 1 d . . . . .
H22A H 0.206525 0.175971 0.356736 0.036 Uiso 1 1 calc R U . . .
C23 C 0.3887(3) 0.3995(3) 0.2824(2) 0.043(2) Uani 1 1 d . . . . .
H23A H 0.357784 0.407342 0.263285 0.052 Uiso 1 1 calc R U . . .
C24 C 0.1704(2) 0.0016(3) 0.28033(18) 0.0268(15) Uani 1 1 d . . . . .
H24A H 0.179337 -0.004909 0.257007 0.032 Uiso 1 1 calc R U . . .
C25 C 0.5150(2) 0.5877(3) 0.15333(18) 0.0297(16) Uani 1 1 d . . . . .
C26 C 0.3202(3) 0.3401(4) -0.0517(2) 0.050(2) Uani 1 1 d . . . . .
H26A H 0.310353 0.370044 -0.037290 0.060 Uiso 1 1 calc R U . . .
C27 C 0.6208(3) 0.5362(3) 0.31837(18) 0.0337(17) Uani 1 1 d . . . . .
H27A H 0.615396 0.528369 0.342730 0.040 Uiso 1 1 calc R U . . .
C28 C -0.0135(2) -0.0707(3) 0.34850(17) 0.0289(15) Uani 1 1 d . . . . .
C29 C 0.6640(2) 0.5666(3) 0.31593(17) 0.0273(15) Uani 1 1 d . . . . .
H29A H 0.686770 0.580258 0.338935 0.033 Uiso 1 1 calc R U . . .
C30 C 0.2154(2) 0.2789(3) 0.32404(16) 0.0184(13) Uani 1 1 d . . . . .
C31 C -0.0240(2) -0.1255(3) 0.33092(19) 0.0314(16) Uani 1 1 d . . . . .
H31A H 0.001741 -0.144676 0.321947 0.038 Uiso 1 1 calc R U . . .
C32 C 0.5252(2) 0.6421(3) 0.17237(17) 0.0284(5) Uani 1 1 d . . . . .
H32A H 0.499628 0.660478 0.181975 0.034 Uiso 1 1 calc R U . . .
C33 C 0.5255(3) 0.4597(3) 0.3156(2) 0.0365(17) Uani 1 1 d . . . . .
H33A H 0.549781 0.464248 0.339743 0.044 Uiso 1 1 calc R U . . .
C34 C 0.1895(3) 0.1269(3) 0.59100(17) 0.0320(16) Uani 1 1 d . . . . .
H34A H 0.199031 0.091533 0.604016 0.038 Uiso 1 1 calc R U . . .
C35 C 0.1700(3) 0.2951(3) 0.4148(2) 0.043(2) Uani 1 1 d . . . . .
H35A H 0.160376 0.325339 0.429168 0.052 Uiso 1 1 calc R U . . .
C36 C 0.1827(3) 0.3079(3) 0.38061(17) 0.0311(16) Uani 1 1 d . . . . .
H36A H 0.180562 0.346428 0.371705 0.037 Uiso 1 1 calc R U . . .
C37 C 0.0194(3) 0.0976(3) 0.18656(18) 0.0357(9) Uani 1 1 d . . . . .
C38 C 0.1103(2) 0.1217(3) 0.2155(2) 0.0372(18) Uani 1 1 d . . . . .
H38A H 0.141761 0.113859 0.234126 0.045 Uiso 1 1 calc R U . . .
C39 C 0.1851(3) 0.1932(3) 0.40570(19) 0.0387(18) Uani 1 1 d . . . . .
H39A H 0.185500 0.154346 0.413765 0.046 Uiso 1 1 calc R U . . .
C40 C -0.0276(3) 0.0631(3) 0.18599(19) 0.0357(9) Uani 1 1 d . . . . .
H40A H -0.053552 0.060667 0.162468 0.043 Uiso 1 1 calc R U . . .
C41 C 0.1711(3) 0.2375(3) 0.42863(17) 0.0343(17) Uani 1 1 d . . . . .
C42 C 0.1988(2) 0.2635(3) 0.35893(16) 0.0217(14) Uani 1 1 d . . . . .
C43 C -0.0922(3) -0.0130(3) 0.2531(2) 0.044(2) Uani 1 1 d . . . . .
H43A H -0.066972 -0.005341 0.276393 0.053 Uiso 1 1 calc R U . . .
C44 C 0.0680(3) 0.0875(3) 0.2144(2) 0.0416(19) Uani 1 1 d . . . . .
H44A H 0.070918 0.056918 0.232210 0.050 Uiso 1 1 calc R U . . .
C45 C 0.0356(3) -0.0381(3) 0.3503(2) 0.0366(17) Uani 1 1 d . . . . .
H45A H 0.046139 -0.008710 0.368858 0.044 Uiso 1 1 calc R U . . .
C46 C 0.3041(3) 0.3169(3) 0.13021(19) 0.0360(17) Uani 1 1 d . . . . .
H46A H 0.297088 0.345396 0.146934 0.043 Uiso 1 1 calc R U . . .
C47 C 0.5360(3) 0.4851(3) 0.2850(2) 0.043(2) Uani 1 1 d . . . . .
H47A H 0.510040 0.482910 0.261424 0.052 Uiso 1 1 calc R U . . .
C48 C 0.3142(2) 0.2170(3) 0.11721(17) 0.0269(11) Uani 1 1 d . . . . .
H48A H 0.314153 0.177697 0.124245 0.032 Uiso 1 1 calc R U . . .
C49 C 0.3574(3) 0.4995(3) 0.14958(18) 0.0318(16) Uani 1 1 d . . . . .
H49A H 0.366398 0.493265 0.126257 0.038 Uiso 1 1 calc R U . . .
C50 C 0.3150(2) 0.4704(3) 0.15713(16) 0.0251(15) Uani 1 1 d . . . . .
H50A H 0.295421 0.445331 0.138130 0.030 Uiso 1 1 calc R U . . .
C51 C 0.3195(3) 0.4688(3) 0.3275(2) 0.047(2) Uani 1 1 d . . . . .
H51A H 0.313274 0.491576 0.305027 0.057 Uiso 1 1 calc R U . . .
C52 C -0.1643(3) -0.0433(3) 0.18724(19) 0.0340(17) Uani 1 1 d . . . . .
H52A H -0.189022 -0.053669 0.164242 0.041 Uiso 1 1 calc R U . . .
C53 C 0.0651(3) -0.0499(3) 0.3258(2) 0.0378(18) Uani 1 1 d . . . . .
H53A H 0.054100 -0.081274 0.308880 0.045 Uiso 1 1 calc R U . . .
C54 C 0.1642(3) 0.2211(3) 0.5915(2) 0.045(2) Uani 1 1 d . . . . .
H54A H 0.156522 0.253791 0.604607 0.054 Uiso 1 1 calc R U . . .
C55 C 0.4648(2) 0.5557(3) 0.1514(2) 0.0333(16) Uani 1 1 d . . . . .
H55A H 0.455117 0.525148 0.133612 0.040 Uiso 1 1 calc R U . . .
C56 C 0.2979(3) 0.3946(3) 0.36041(19) 0.0390(18) Uani 1 1 d . . . . .
H56A H 0.276179 0.362765 0.361447 0.047 Uiso 1 1 calc R U . . .
C57 C 0.3865(3) 0.5384(3) 0.17766(19) 0.0312(16) Uani 1 1 d . . . . .
C58 C 0.1867(3) 0.1291(3) 0.55217(18) 0.0399(19) Uani 1 1 d . . . . .
H58A H 0.193525 0.095615 0.539370 0.048 Uiso 1 1 calc R U . . .
C59 C 0.1847(2) 0.0495(3) 0.34225(18) 0.0292(15) Uani 1 1 d . . . . .
H59A H 0.204096 0.075227 0.360887 0.035 Uiso 1 1 calc R U . . .
C60 C 0.3334(3) 0.3101(4) 0.0331(2) 0.053(2) Uani 1 1 d . . . . .
H60A H 0.327208 0.349359 0.026287 0.064 Uiso 1 1 calc R U . . .
C61 C 0.4337(3) 0.5689(3) 0.17392(19) 0.0347(17) Uani 1 1 d . . . . .
H61A H 0.443123 0.602051 0.189456 0.042 Uiso 1 1 calc R U . . .
C62 C 0.3169(3) 0.3347(3) 0.09729(19) 0.0383(18) Uani 1 1 d . . . . .
H62A H 0.318270 0.374278 0.091416 0.046 Uiso 1 1 calc R U . . .
C63 C 0.3694(2) 0.5487(3) 0.21122(18) 0.0284(5) Uani 1 1 d . . . . .
H63A H 0.386682 0.576730 0.229098 0.034 Uiso 1 1 calc R U . . .
C64 C 0.3604(3) 0.4863(3) 0.35913(19) 0.050(2) Uani 1 1 d . . . . .
H64A H 0.381332 0.518224 0.356853 0.060 Uiso 1 1 calc R U . . .
C65 C 0.3282(3) 0.2913(4) 0.07232(18) 0.0400(19) Uani 1 1 d . . . . .
C66 C 0.1296(3) -0.0280(3) 0.28897(19) 0.0329(16) Uani 1 1 d . . . . .
H66A H 0.111885 -0.056030 0.271282 0.039 Uiso 1 1 calc R U . . .
C67 C 0.1436(3) 0.0203(3) 0.35041(19) 0.0346(17) Uani 1 1 d . . . . .
H67A H 0.135447 0.025906 0.374116 0.042 Uiso 1 1 calc R U . . .
C68 C 0.1735(3) 0.1817(3) 0.53137(18) 0.0346(17) Uani 1 1 d . . . . .
C69 C 0.4148(3) 0.4708(3) 0.42997(17) 0.0315(16) Uani 1 1 d . . . . .
C70 C 0.2592(2) 0.4396(3) 0.20157(18) 0.0284(5) Uani 1 1 d . . . . .
C71 C -0.0837(2) 0.0038(3) 0.21731(18) 0.0293(15) Uani 1 1 d . . . . .
C72 C 0.1135(3) -0.0189(3) 0.32212(19) 0.0314(16) Uani 1 1 d . . . . .
C73 C 0.3273(2) 0.5182(3) 0.21855(17) 0.0253(15) Uani 1 1 d . . . . .
H73A H 0.316954 0.525080 0.241287 0.030 Uiso 1 1 calc R U . . .
C74 C 0.3282(3) 0.2321(3) 0.0827(2) 0.0402(18) Uani 1 1 d . . . . .
H74A H 0.337369 0.203209 0.067210 0.048 Uiso 1 1 calc R U . . .
C75 C -0.1205(3) -0.0131(3) 0.18443(19) 0.0357(9) Uani 1 1 d . . . . .
H75A H -0.115819 -0.004110 0.159992 0.043 Uiso 1 1 calc R U . . .
C76 C 0.3695(2) 0.4562(3) 0.39342(18) 0.0237(14) Uani 1 1 d . . . . .
C77 C 0.3006(2) 0.4768(3) 0.19123(16) 0.0211(13) Uani 1 1 d . . . . .
C78 C -0.0535(3) -0.0440(3) 0.3620(2) 0.0394(18) Uani 1 1 d . . . . .
H78A H -0.048447 -0.007545 0.374066 0.047 Uiso 1 1 calc R U . . .
C79 C 0.5561(3) 0.5631(3) 0.1409(2) 0.0383(18) Uani 1 1 d . . . . .
H79A H 0.551737 0.526567 0.128786 0.046 Uiso 1 1 calc R U . . .
C80 C 0.3541(4) 0.2454(4) -0.0564(2) 0.073(3) Uani 1 1 d . . . . .
H80A H 0.368424 0.209927 -0.045645 0.088 Uiso 1 1 calc R U . . .
C81 C -0.0360(2) 0.0353(3) 0.21611(18) 0.0284(5) Uani 1 1 d . . . . .
H81A H -0.008890 0.035812 0.238994 0.034 Uiso 1 1 calc R U . . .
C82 C 0.3366(3) 0.4089(4) 0.39363(19) 0.051(2) Uani 1 1 d . . . . .
H82A H 0.340586 0.386723 0.416224 0.061 Uiso 1 1 calc R U . . .
C83 C -0.1385(3) -0.0412(3) 0.25331(19) 0.0375(18) Uani 1 1 d . . . . .
H83A H -0.145494 -0.048129 0.277298 0.045 Uiso 1 1 calc R U . . .
C84 C 0.5953(3) 0.5307(3) 0.2492(2) 0.0422(19) Uani 1 1 d . . . . .
H84A H 0.571264 0.520833 0.225775 0.051 Uiso 1 1 calc R U . . .
C85 C 0.4326(3) 0.4352(3) 0.2858(2) 0.045(2) Uani 1 1 d . . . . .
H85A H 0.430768 0.466480 0.268642 0.054 Uiso 1 1 calc R U . . .
C86 C 0.1590(3) 0.2267(3) 0.5513(2) 0.052(2) Uani 1 1 d . . . . .
H86A H 0.145605 0.261140 0.538415 0.062 Uiso 1 1 calc R U . . .
C87 C 0.1576(3) 0.1023(4) 0.1051(2) 0.056(3) Uani 1 1 d . . . . .
H87A H 0.150850 0.124887 0.082491 0.067 Uiso 1 1 calc R U . . .
C88 C 0.3459(3) 0.2758(3) 0.0078(2) 0.047(2) Uani 1 1 d . . . . .
H88A H 0.359013 0.238976 0.016725 0.056 Uiso 1 1 calc R U . . .
C89 C 0.1774(3) 0.1855(3) 0.4912(2) 0.0421(19) Uani 1 1 d . . . . .
H89A H 0.192641 0.153719 0.481905 0.051 Uiso 1 1 calc R U . . .
C90 C 0.3415(3) 0.2891(3) -0.03364(19) 0.0400(19) Uani 1 1 d . . . . .
C91 C 0.3449(3) 0.2561(3) -0.09495(19) 0.051(2) Uani 1 1 d . . . . .
H91A H 0.353979 0.226376 -0.109885 0.061 Uiso 1 1 calc R U . . .
C92 C 0.1430(2) 0.0224(3) 0.14094(17) 0.0284(5) Uani 1 1 d . . . . .
H92A H 0.124778 -0.011484 0.143959 0.034 Uiso 1 1 calc R U . . .
C93 C 0.1833(4) 0.0426(3) 0.1723(2) 0.060(3) Uani 1 1 d . . . . .
H93A H 0.192572 0.020021 0.194912 0.071 Uiso 1 1 calc R U . . .
C94 C 0.1294(2) 0.0516(3) 0.10550(16) 0.0211(14) Uani 1 1 d . . . . .
C95 C 0.1959(3) 0.1202(3) 0.13802(19) 0.044(2) Uani 1 1 d . . . . .
H95A H 0.213903 0.154796 0.136333 0.053 Uiso 1 1 calc R U . . .
C96 C 0.0886(3) -0.0331(3) 0.0659(2) 0.0425(19) Uani 1 1 d . . . . .
H96A H 0.123426 -0.042655 0.063272 0.051 Uiso 1 1 calc R U . . .
H96B H 0.084550 -0.051898 0.089433 0.051 Uiso 1 1 calc R U . . .
C97 C 0.0848(2) 0.0329(3) 0.07039(17) 0.0300(16) Uani 1 1 d . . . . .
C98 C 0.0936(3) 0.0667(3) 0.03352(18) 0.0359(17) Uani 1 1 d . . . . .
H98A H 0.093363 0.108565 0.038351 0.043 Uiso 1 1 calc R U . . .
H98B H 0.128039 0.056619 0.030357 0.043 Uiso 1 1 calc R U . . .
C99 C 0.4163(3) 0.4243(3) 0.45940(18) 0.0357(9) Uani 1 1 d . . . . .
H99A H 0.422359 0.386924 0.448332 0.043 Uiso 1 1 calc R U . . .
H99B H 0.382160 0.422432 0.464946 0.043 Uiso 1 1 calc R U . . .
C100 C 0.4654(3) 0.4718(5) 0.4161(2) 0.083(4) Uani 1 1 d . . . . .
H10B H 0.470565 0.433751 0.405508 0.100 Uiso 1 1 calc R U . . .
H10C H 0.461881 0.500643 0.395495 0.100 Uiso 1 1 calc R U . . .
C101 C 0.0338(3) 0.0530(3) 0.0788(2) 0.0397(18) Uani 1 1 d . . . . .
H10D H 0.030975 0.034552 0.102772 0.048 Uiso 1 1 calc R U . . .
H10E H 0.035747 0.095019 0.083165 0.048 Uiso 1 1 calc R U . . .
C102 C 0.3985(4) 0.5293(4) 0.4437(3) 0.072(3) Uani 1 1 d . . . . .
H10F H 0.394348 0.557374 0.422576 0.087 Uiso 1 1 calc R U . . .
H10G H 0.364475 0.524523 0.449008 0.087 Uiso 1 1 calc R U . . .

loop_
_atom_site_aniso_label
_atom_site_aniso_U_11
_atom_site_aniso_U_22
_atom_site_aniso_U_33
_atom_site_aniso_U_23
_atom_site_aniso_U_13
_atom_site_aniso_U_12
Mn1 0.0332(8) 0.0248(8) 0.0184(7) -0.0034(6) 0.0018(6) -0.0115(6)
Mn2 0.0215(7) 0.0239(7) 0.0104(6) -0.0028(5) 0.0018(5) -0.0118(6)
Co1 0.0086(4) 0.0268(4) 0.0101(4) 0.0004(3) 0.0068(3) -0.0019(3)
Co2 0.0111(4) 0.0274(4) 0.0080(4) -0.0012(3) 0.0066(3) -0.0033(3)
Co3 0.0110(4) 0.0249(4) 0.0094(4) -0.0025(3) 0.0053(3) -0.0018(3)
Co4 0.0106(4) 0.0290(5) 0.0089(4) -0.0006(3) 0.0066(3) 0.0005(3)
Co5 0.0093(4) 0.0274(5) 0.0118(4) -0.0035(3) 0.0054(3) -0.0015(3)
Mo1 0.0369(4) 0.0605(5) 0.0208(3) -0.0049(3) 0.0085(3) -0.0193(3)
Mo4 0.0598(5) 0.0367(4) 0.0272(3) 0.0026(3) 0.0039(3) -0.0190(3)
Mo6 0.0421(4) 0.0463(4) 0.0341(4) -0.0087(3) 0.0037(3) -0.0021(3)
Mo2 0.0493(6) 0.0297(5) 0.0309(5) -0.0020(4) -0.0032(5) -0.0040(5)
Mo3 0.0371(6) 0.0518(7) 0.0189(5) 0.0021(4) 0.0058(4) -0.0197(5)
Mo5 0.0320(5) 0.0514(6) 0.0270(5) -0.0130(5) 0.0048(4) -0.0011(5)
Mo2A 0.089(2) 0.0515(17) 0.0529(17) 0.0017(13) 0.0064(17) -0.0196(16)
Mo3A 0.0413(16) 0.105(3) 0.0372(15) -0.0039(15) 0.0031(12) -0.0203(16)
Mo5A 0.069(2) 0.077(2) 0.0578(19) -0.0226(17) 0.0086(17) 0.0188(19)
O10 0.051(3) 0.058(4) 0.044(3) 0.011(3) -0.023(3) -0.043(3)
O11 0.088(5) 0.049(3) 0.049(3) 0.018(3) -0.006(3) -0.004(3)
O12 0.051(4) 0.070(4) 0.063(4) -0.004(3) -0.014(3) 0.007(3)
O13 0.104(3) 0.0353(17) 0.073(2) -0.0017(15) 0.074(2) -0.0113(18)
O14 0.104(3) 0.0353(17) 0.073(2) -0.0017(15) 0.074(2) -0.0113(18)
O15 0.034(2) 0.047(2) 0.0177(16) -0.0083(14) -0.0094(14) -0.0204(16)
O16 0.041(3) 0.088(4) 0.038(3) -0.009(3) 0.014(3) -0.035(3)
O17 0.054(3) 0.065(3) 0.074(3) 0.043(2) 0.055(3) 0.040(2)
O18 0.018(2) 0.027(2) 0.0069(19) -0.0056(16) 0.0042(16) -0.0006(17)
O19 0.015(2) 0.034(2) 0.013(2) -0.0048(17) 0.0063(17) -0.0001(18)
O20 0.0174(14) 0.0265(16) 0.0086(13) -0.0013(11) 0.0069(11) -0.0014(12)
O21 0.012(2) 0.034(2) 0.0078(19) 0.0059(17) 0.0045(16) -0.0029(17)
O22 0.014(2) 0.037(2) 0.010(2) 0.0041(17) 0.0051(17) -0.0020(18)
O23 0.010(2) 0.033(2) 0.0097(19) -0.0022(17) 0.0048(16) -0.0062(17)
O24 0.022(2) 0.022(2) 0.019(2) -0.0092(17) 0.0123(18) -0.0061(18)
O25 0.020(2) 0.034(2) 0.016(2) 0.0030(18) 0.0073(18) -0.0038(19)
O26 0.017(2) 0.026(2) 0.019(2) -0.0016(17) 0.0088(17) -0.0048(17)
O27 0.016(2) 0.031(2) 0.019(2) -0.0026(18) 0.0145(17) -0.0003(18)
O28 0.017(2) 0.042(3) 0.016(2) 0.0037(19) 0.0080(18) -0.014(2)
O29 0.059(4) 0.070(4) 0.047(3) -0.028(3) 0.011(3) -0.009(3)
O30 0.104(3) 0.0353(17) 0.073(2) -0.0017(15) 0.074(2) -0.0113(18)
O31 0.017(2) 0.023(2) 0.015(2) -0.0081(17) 0.0044(17) -0.0061(17)
O32 0.0174(14) 0.0265(16) 0.0086(13) -0.0013(11) 0.0069(11) -0.0014(12)
O33 0.041(3) 0.120(5) 0.025(3) -0.014(3) 0.002(2) -0.017(3)
O34 0.034(2) 0.047(2) 0.0177(16) -0.0083(14) -0.0094(14) -0.0204(16)
O35 0.029(2) 0.031(3) 0.018(2) 0.0029(18) 0.0205(19) -0.0004(19)
O36 0.057(4) 0.068(4) 0.051(3) -0.028(3) -0.030(3) 0.002(3)
O37 0.039(3) 0.038(3) 0.019(2) 0.0011(19) -0.008(2) -0.030(2)
O38 0.074(4) 0.068(4) 0.043(3) -0.003(3) 0.013(3) -0.038(3)
N1 0.018(3) 0.035(3) 0.009(2) -0.001(2) 0.004(2) 0.002(2)
N2 0.020(3) 0.032(3) 0.012(2) 0.005(2) 0.008(2) 0.003(2)
N3 0.032(3) 0.038(3) 0.010(3) -0.002(2) 0.013(2) -0.004(3)
N4 0.018(3) 0.036(3) 0.018(3) 0.004(2) 0.006(2) -0.004(2)
N5 0.016(3) 0.032(3) 0.023(3) -0.004(2) 0.010(2) -0.003(2)
N6 0.010(3) 0.033(3) 0.030(3) 0.012(2) 0.007(2) -0.002(2)
N7 0.008(2) 0.030(3) 0.017(3) 0.001(2) 0.006(2) -0.003(2)
N8 0.022(3) 0.026(3) 0.026(3) -0.008(2) 0.015(2) -0.004(2)
C1 0.011(3) 0.035(4) 0.012(3) 0.005(3) 0.008(2) -0.001(3)
C2 0.019(3) 0.025(3) 0.016(3) 0.003(2) 0.004(3) 0.000(3)
C3 0.0193(12) 0.0414(14) 0.0253(12) -0.0014(10) 0.0072(9) -0.0094(10)
C4 0.015(2) 0.039(3) 0.022(2) -0.005(2) 0.0156(19) -0.004(2)
C5 0.0193(12) 0.0414(14) 0.0253(12) -0.0014(10) 0.0072(9) -0.0094(10)
C6 0.015(2) 0.039(3) 0.022(2) -0.005(2) 0.0156(19) -0.004(2)
C7 0.022(4) 0.058(5) 0.027(4) 0.007(3) 0.012(3) -0.011(3)
C8 0.0193(12) 0.0414(14) 0.0253(12) -0.0014(10) 0.0072(9) -0.0094(10)
C9 0.012(3) 0.044(4) 0.035(4) 0.005(3) 0.011(3) -0.009(3)
C10 0.019(3) 0.028(4) 0.028(3) -0.005(3) 0.010(3) -0.006(3)
C11 0.023(4) 0.046(5) 0.042(4) -0.012(3) 0.019(3) -0.012(3)
C12 0.020(3) 0.032(4) 0.019(3) 0.013(3) 0.015(3) 0.008(3)
C13 0.025(4) 0.034(4) 0.036(4) -0.012(3) 0.011(3) 0.002(3)
C14 0.024(4) 0.033(4) 0.024(3) 0.002(3) 0.009(3) 0.000(3)
C15 0.013(3) 0.027(3) 0.016(3) 0.002(3) 0.006(2) 0.005(3)
C16 0.0193(12) 0.0414(14) 0.0253(12) -0.0014(10) 0.0072(9) -0.0094(10)
C17 0.016(2) 0.045(3) 0.022(2) -0.008(2) 0.0086(19) -0.001(2)
C18 0.032(4) 0.072(6) 0.038(4) 0.022(4) 0.017(3) 0.018(4)
C19 0.026(4) 0.045(4) 0.031(4) 0.007(3) 0.013(3) -0.002(3)
C20 0.021(4) 0.051(5) 0.025(4) 0.010(3) 0.003(3) -0.009(3)
C21 0.019(3) 0.050(4) 0.016(3) 0.004(3) 0.004(3) 0.008(3)
C22 0.031(4) 0.039(4) 0.030(4) 0.016(3) 0.026(3) 0.015(3)
C23 0.011(3) 0.064(5) 0.050(5) 0.017(4) 0.001(3) -0.006(3)
C24 0.020(3) 0.041(4) 0.021(3) -0.010(3) 0.010(3) -0.013(3)
C25 0.018(3) 0.045(4) 0.027(4) 0.001(3) 0.007(3) -0.013(3)
C26 0.026(4) 0.101(7) 0.025(4) -0.021(4) 0.011(3) -0.008(4)
C27 0.034(4) 0.052(5) 0.014(3) 0.012(3) 0.003(3) -0.014(3)
C28 0.021(4) 0.047(4) 0.021(3) -0.002(3) 0.008(3) -0.011(3)
C29 0.023(4) 0.043(4) 0.018(3) -0.002(3) 0.010(3) -0.009(3)
C30 0.007(3) 0.036(4) 0.012(3) -0.004(3) 0.001(2) -0.004(3)
C31 0.017(3) 0.042(4) 0.040(4) 0.002(3) 0.018(3) 0.002(3)
C32 0.0193(12) 0.0414(14) 0.0253(12) -0.0014(10) 0.0072(9) -0.0094(10)
C33 0.021(4) 0.043(4) 0.046(5) 0.014(3) 0.010(3) 0.004(3)
C34 0.034(4) 0.053(5) 0.013(3) 0.001(3) 0.015(3) -0.004(3)
C35 0.048(5) 0.064(5) 0.029(4) 0.012(4) 0.031(4) 0.019(4)
C36 0.034(4) 0.046(4) 0.017(3) 0.011(3) 0.013(3) 0.018(3)
C37 0.0255(19) 0.056(2) 0.0240(18) -0.0017(16) 0.0043(15) -0.0193(17)
C38 0.009(3) 0.043(4) 0.057(5) 0.024(4) 0.004(3) 0.001(3)
C39 0.044(5) 0.048(5) 0.026(4) 0.027(3) 0.013(3) 0.011(4)
C40 0.0255(19) 0.056(2) 0.0240(18) -0.0017(16) 0.0043(15) -0.0193(17)
C41 0.028(4) 0.065(5) 0.014(3) 0.008(3) 0.013(3) 0.023(4)
C42 0.015(3) 0.042(4) 0.011(3) 0.010(3) 0.008(2) 0.009(3)
C43 0.026(4) 0.066(5) 0.034(4) 0.010(4) -0.003(3) -0.033(4)
C44 0.028(4) 0.037(4) 0.059(5) 0.021(4) 0.008(4) -0.010(3)
C45 0.026(4) 0.057(5) 0.034(4) 0.001(3) 0.019(3) -0.008(3)
C46 0.026(4) 0.061(5) 0.031(4) 0.016(3) 0.024(3) 0.010(3)
C47 0.021(4) 0.068(5) 0.033(4) 0.014(4) -0.006(3) -0.018(4)
C48 0.016(2) 0.045(3) 0.022(2) -0.008(2) 0.0086(19) -0.001(2)
C49 0.032(4) 0.046(4) 0.023(3) -0.009(3) 0.019(3) -0.022(3)
C50 0.029(4) 0.037(4) 0.010(3) -0.004(3) 0.007(3) -0.019(3)
C51 0.076(6) 0.048(5) 0.022(4) 0.014(3) 0.021(4) -0.007(4)
C52 0.032(4) 0.046(4) 0.022(4) -0.005(3) 0.005(3) -0.022(3)
C53 0.025(4) 0.057(5) 0.031(4) -0.003(3) 0.005(3) -0.015(3)
C54 0.078(6) 0.030(4) 0.040(4) 0.002(3) 0.037(4) -0.010(4)
C55 0.023(4) 0.040(4) 0.041(4) -0.003(3) 0.015(3) -0.010(3)
C56 0.044(5) 0.044(4) 0.025(4) -0.002(3) 0.001(3) -0.017(4)
C57 0.022(4) 0.039(4) 0.037(4) -0.001(3) 0.016(3) -0.011(3)
C58 0.052(5) 0.055(5) 0.013(3) -0.002(3) 0.008(3) -0.007(4)
C59 0.021(4) 0.046(4) 0.019(3) -0.006(3) 0.003(3) -0.010(3)
C60 0.043(5) 0.068(6) 0.062(6) -0.006(4) 0.038(4) -0.003(4)
C61 0.039(4) 0.040(4) 0.029(4) -0.002(3) 0.015(3) -0.014(3)
C62 0.037(4) 0.058(5) 0.027(4) 0.019(3) 0.020(3) 0.013(4)
C63 0.0193(12) 0.0414(14) 0.0253(12) -0.0014(10) 0.0072(9) -0.0094(10)
C64 0.061(6) 0.052(5) 0.022(4) -0.005(3) -0.015(4) -0.023(4)
C65 0.030(4) 0.076(6) 0.017(4) 0.022(3) 0.011(3) 0.011(4)
C66 0.025(4) 0.038(4) 0.034(4) -0.006(3) 0.006(3) -0.013(3)
C67 0.028(4) 0.059(5) 0.024(4) -0.012(3) 0.020(3) -0.018(3)
C68 0.036(4) 0.055(5) 0.014(3) -0.004(3) 0.010(3) -0.006(4)
C69 0.027(4) 0.047(4) 0.017(3) -0.013(3) 0.000(3) -0.007(3)
C70 0.0193(12) 0.0414(14) 0.0253(12) -0.0014(10) 0.0072(9) -0.0094(10)
C71 0.019(4) 0.039(4) 0.031(4) 0.011(3) 0.011(3) -0.006(3)
C72 0.021(4) 0.044(4) 0.033(4) 0.009(3) 0.013(3) -0.003(3)
C73 0.032(4) 0.027(4) 0.018(3) 0.002(3) 0.009(3) -0.007(3)
C74 0.039(4) 0.061(5) 0.033(4) -0.005(4) 0.032(3) 0.006(4)
C75 0.0255(19) 0.056(2) 0.0240(18) -0.0017(16) 0.0043(15) -0.0193(17)
C76 0.025(4) 0.016(3) 0.034(4) -0.012(3) 0.014(3) -0.006(3)
C77 0.025(3) 0.027(3) 0.015(3) 0.002(3) 0.012(3) -0.003(3)
C78 0.033(4) 0.051(5) 0.042(4) -0.019(4) 0.024(3) -0.007(4)
C79 0.033(4) 0.049(5) 0.041(4) -0.012(3) 0.023(3) -0.009(4)
C80 0.120(9) 0.090(7) 0.014(4) 0.015(4) 0.025(5) 0.041(6)
C81 0.0193(12) 0.0414(14) 0.0253(12) -0.0014(10) 0.0072(9) -0.0094(10)
C82 0.045(5) 0.089(6) 0.014(4) 0.012(4) 0.000(3) -0.026(5)
C83 0.038(4) 0.052(5) 0.023(4) 0.009(3) 0.010(3) -0.012(4)
C84 0.035(4) 0.057(5) 0.027(4) 0.008(3) -0.006(3) -0.018(4)
C85 0.023(4) 0.051(5) 0.058(5) 0.034(4) 0.005(4) 0.004(3)
C86 0.082(6) 0.047(5) 0.031(4) 0.018(4) 0.024(4) 0.009(4)
C87 0.062(6) 0.066(6) 0.021(4) 0.026(4) -0.019(4) -0.032(5)
C88 0.070(6) 0.040(5) 0.036(4) -0.001(3) 0.025(4) -0.002(4)
C89 0.047(5) 0.052(5) 0.035(4) 0.005(4) 0.024(4) 0.000(4)
C90 0.039(4) 0.061(5) 0.020(4) 0.021(4) 0.008(3) -0.005(4)
C91 0.089(7) 0.054(5) 0.014(4) 0.001(3) 0.020(4) -0.004(5)
C92 0.0193(12) 0.0414(14) 0.0253(12) -0.0014(10) 0.0072(9) -0.0094(10)
C93 0.094(7) 0.049(5) 0.019(4) 0.015(3) -0.015(4) -0.030(5)
C94 0.028(4) 0.021(3) 0.014(3) -0.002(2) 0.006(3) -0.005(3)
C95 0.049(5) 0.054(5) 0.023(4) 0.003(3) -0.002(3) -0.035(4)
C96 0.051(5) 0.037(4) 0.033(4) 0.004(3) 0.000(4) -0.016(4)
C97 0.023(4) 0.045(4) 0.017(3) -0.010(3) -0.004(3) -0.013(3)
C98 0.023(4) 0.056(5) 0.027(4) 0.004(3) 0.004(3) -0.018(3)
C99 0.0255(19) 0.056(2) 0.0240(18) -0.0017(16) 0.0043(15) -0.0193(17)
C100 0.043(5) 0.172(11) 0.027(5) -0.035(6) -0.003(4) -0.027(6)
C101 0.030(4) 0.059(5) 0.028(4) -0.009(3) 0.005(3) -0.004(4)
C102 0.054(6) 0.073(6) 0.063(6) -0.040(5) -0.031(5) 0.001(5)

loop_
_atom_type_symbol
_atom_type_description
_atom_type_scat_dispersion_real
_atom_type_scat_dispersion_imag
_atom_type_scat_source
C C 0.0033 0.0016 'International Tables Vol C Tables 4.2.6.8 and 6.1.1.4'
H H 0.0000 0.0000 'International Tables Vol C Tables 4.2.6.8 and 6.1.1.4'
N N 0.0061 0.0033 'International Tables Vol C Tables 4.2.6.8 and 6.1.1.4'
O O 0.0106 0.0060 'International Tables Vol C Tables 4.2.6.8 and 6.1.1.4'
Mn Mn 0.3368 0.7283 'International Tables Vol C Tables 4.2.6.8 and 6.1.1.4'
Co Co 0.3494 0.9721 'International Tables Vol C Tables 4.2.6.8 and 6.1.1.4'
Mo Mo -1.6832 0.6857 'International Tables Vol C Tables 4.2.6.8 and 6.1.1.4'

loop_
_geom_angle_atom_site_label_1
_geom_angle_atom_site_label_2
_geom_angle_atom_site_label_3
_geom_angle
_geom_angle_site_symmetry_1
_geom_angle_site_symmetry_3
O10 Mn1 O10 180.0 3_666 .
O10 Mn1 O33 87.1(2) 3_666 .
O10 Mn1 O33 92.9(2) . .
O10 Mn1 O33 92.9(2) 3_666 3_666
O10 Mn1 O33 87.1(2) . 3_666
O33 Mn1 O33 180.0(3) . 3_666
O10 Mn1 O36 87.8(2) 3_666 .
O10 Mn1 O36 92.2(2) . .
O33 Mn1 O36 93.9(2) . .
O33 Mn1 O36 86.1(2) 3_666 .
O10 Mn1 O36 92.2(2) 3_666 3_666
O10 Mn1 O36 87.8(2) . 3_666
O33 Mn1 O36 86.1(2) . 3_666
O33 Mn1 O36 93.9(2) 3_666 3_666
O36 Mn1 O36 180.0(2) . 3_666
O37 Mn2 O37 180.0 . 3
O37 Mn2 O34 92.38(18) . .
O37 Mn2 O34 87.62(18) 3 .
O37 Mn2 O34 87.62(18) . 3
O37 Mn2 O34 92.37(18) 3 3
O34 Mn2 O34 180.0 . 3
O37 Mn2 O15 91.81(18) . .
O37 Mn2 O15 88.19(18) 3 .
O34 Mn2 O15 91.78(18) . .
O34 Mn2 O15 88.22(18) 3 .
O37 Mn2 O15 88.19(18) . 3
O37 Mn2 O15 91.81(18) 3 3
O34 Mn2 O15 88.22(18) . 3
O34 Mn2 O15 91.78(18) 3 3
O15 Mn2 O15 180.0(2) . 3
O20 Co1 O23 94.10(15) . .
O20 Co1 O32 179.08(16) . .
O23 Co1 O32 84.99(15) . .
O20 Co1 O19 85.88(15) . .
O23 Co1 O19 179.41(15) . .
O32 Co1 O19 95.03(15) . .
O20 Co1 O21 82.80(14) . .
O23 Co1 O21 90.52(14) . .
O32 Co1 O21 97.33(14) . .
O19 Co1 O21 88.90(14) . .
O20 Co1 O22 97.11(14) . .
O23 Co1 O22 89.99(14) . .
O32 Co1 O22 82.76(14) . .
O19 Co1 O22 90.60(14) . .
O21 Co1 O22 179.49(16) . .
O20 Co2 O25 95.23(15) . .
O20 Co2 O31 86.93(14) . .
O25 Co2 O31 175.05(16) . .
O20 Co2 N4 174.66(18) . 4_565
O25 Co2 N4 88.77(17) . 4_565
O31 Co2 N4 88.81(17) . 4_565
O20 Co2 N1 95.41(16) . 2
O25 Co2 N1 96.23(17) . 2
O31 Co2 N1 87.98(17) . 2
N4 Co2 N1 87.65(17) 4_565 2
O20 Co2 O21 79.64(14) . .
O25 Co2 O21 89.19(15) . .
O31 Co2 O21 86.82(14) . .
N4 Co2 O21 96.92(16) 4_565 .
N1 Co2 O21 173.00(16) 2 .
O26 Co3 O20 94.98(15) . .
O26 Co3 O35 176.80(16) . .
O20 Co3 O35 84.21(15) . .
O26 Co3 N7 91.46(17) . 2
O20 Co3 N7 99.06(16) . 2
O35 Co3 N7 85.61(17) . 2
O26 Co3 N8 95.16(17) . .
O20 Co3 N8 163.82(17) . .
O35 Co3 N8 86.32(18) . .
N7 Co3 N8 93.26(18) 2 .
O26 Co3 O19 92.14(15) . .
O20 Co3 O19 81.15(14) . .
O35 Co3 O19 90.80(15) . .
N7 Co3 O19 176.36(16) 2 .
N8 Co3 O19 85.91(16) . .
O32 Co4 O28 95.60(15) . .
O32 Co4 O18 86.58(14) . .
O28 Co4 O18 174.66(16) . .
O32 Co4 N3 173.98(18) . 4_566
O28 Co4 N3 89.74(18) . 4_566
O18 Co4 N3 87.86(17) . 4_566
O32 Co4 N2 95.75(16) . 2_645
O28 Co4 N2 95.64(17) . 2_645
O18 Co4 N2 88.98(17) . 2_645
N3 Co4 N2 86.46(18) 4_566 2_645
O32 Co4 O22 80.06(14) . .
O28 Co4 O22 88.95(15) . .
O18 Co4 O22 86.62(14) . .
N3 Co4 O22 97.31(16) 4_566 .
N2 Co4 O22 174.09(16) 2_645 .
O32 Co5 O27 92.67(15) . .
O32 Co5 O24 85.50(14) . .
O27 Co5 O24 177.84(16) . .
O32 Co5 N6 99.11(17) . 2_645
O27 Co5 N6 93.35(18) . 2_645
O24 Co5 N6 85.81(18) . 2_645
O32 Co5 N5 165.76(17) . .
O27 Co5 N5 95.54(17) . .
O24 Co5 N5 86.48(17) . .
N6 Co5 N5 92.02(18) 2_645 .
O32 Co5 O23 80.72(14) . .
O27 Co5 O23 91.70(14) . .
O24 Co5 O23 89.15(14) . .
N6 Co5 O23 174.95(17) 2_645 .
N5 Co5 O23 87.41(16) . .
O16 Mo1 O13 105.2(2) . .
O16 Mo1 O14 97.2(3) . .
O13 Mo1 O14 102.9(3) . .
O16 Mo1 O17 104.1(3) . .
O13 Mo1 O17 97.9(3) . .
O14 Mo1 O17 145.0(2) . .
O16 Mo1 O15 160.80(19) . 3
O13 Mo1 O15 93.2(2) . 3
O14 Mo1 O15 83.6(2) . 3
O17 Mo1 O15 67.3(2) . 3
O16 Mo1 O37 91.5(2) . .
O13 Mo1 O37 162.4(2) . .
O14 Mo1 O37 68.7(2) . .
O17 Mo1 O37 83.14(19) . .
O15 Mo1 O37 70.85(14) 3 .
O11 Mo4 O38 107.0(3) . .
O11 Mo4 O30 97.5(3) . .
O38 Mo4 O30 100.9(3) . .
O11 Mo4 O14 105.0(3) . .
O38 Mo4 O14 96.7(3) . .
O30 Mo4 O14 145.9(2) . .
O11 Mo4 O34 92.7(2) . 3
O38 Mo4 O34 159.4(2) . 3
O30 Mo4 O34 70.1(2) . 3
O14 Mo4 O34 83.40(19) . 3
O11 Mo4 O37 161.6(2) . .
O38 Mo4 O37 91.1(2) . .
O30 Mo4 O37 82.4(2) . .
O14 Mo4 O37 68.2(2) . .
O34 Mo4 O37 69.81(15) 3 .
O12 Mo6 O29 104.6(3) . .
O12 Mo6 O17 101.8(3) . .
O29 Mo6 O17 99.2(3) . .
O12 Mo6 O30 97.3(3) . 3
O29 Mo6 O30 103.8(3) . 3
O17 Mo6 O30 145.2(2) . 3
O12 Mo6 O15 161.5(2) . 3
O29 Mo6 O15 92.9(2) . 3
O17 Mo6 O15 68.76(19) . 3
O30 Mo6 O15 84.2(2) 3 3
O12 Mo6 O34 91.1(2) . .
O29 Mo6 O34 163.2(2) . .
O17 Mo6 O34 83.3(2) . .
O30 Mo6 O34 67.43(19) 3 .
O15 Mo6 O34 72.39(15) 3 .
O8 Mo2 O6 106.1(3) . .
O8 Mo2 O2 101.4(4) . .
O6 Mo2 O2 99.9(4) . .
O8 Mo2 O1 102.6(4) . 3_666
O6 Mo2 O1 97.3(4) . 3_666
O2 Mo2 O1 145.1(4) . 3_666
O8 Mo2 O36 96.1(3) . 3_666
O6 Mo2 O36 156.8(3) . 3_666
O2 Mo2 O36 81.5(4) . 3_666
O1 Mo2 O36 71.1(3) 3_666 3_666
O8 Mo2 O10 163.3(3) . .
O6 Mo2 O10 88.7(2) . .
O2 Mo2 O10 67.9(3) . .
O1 Mo2 O10 82.4(3) 3_666 .
O36 Mo2 O10 70.22(17) 3_666 .
O7 Mo3 O4 107.8(3) . .
O7 Mo3 O3 99.5(4) . .
O4 Mo3 O3 99.6(4) . .
O7 Mo3 O2 103.7(4) . .
O4 Mo3 O2 98.4(4) . .
O3 Mo3 O2 144.5(4) . .
O7 Mo3 O10 160.7(3) . .
O4 Mo3 O10 91.5(3) . .
O3 Mo3 O10 78.1(3) . .
O2 Mo3 O10 71.2(3) . .
O7 Mo3 O33 92.9(3) . 3_666
O4 Mo3 O33 158.3(3) . 3_666
O3 Mo3 O33 70.0(3) . 3_666
O2 Mo3 O33 82.3(3) . 3_666
O10 Mo3 O33 68.12(16) . 3_666
O9 Mo5 O5 106.0(4) . .
O9 Mo5 O1 101.7(4) . .
O5 Mo5 O1 99.4(4) . .
O9 Mo5 O3 102.0(4) . .
O5 Mo5 O3 99.1(4) . .
O1 Mo5 O3 144.4(4) . .
O9 Mo5 O36 94.0(3) . .
O5 Mo5 O36 159.1(3) . .
O1 Mo5 O36 70.2(3) . .
O3 Mo5 O36 81.9(3) . .
O9 Mo5 O33 163.9(3) . 3_666
O5 Mo5 O33 89.6(3) . 3_666
O1 Mo5 O33 78.8(3) . 3_666
O3 Mo5 O33 71.2(3) . 3_666
O36 Mo5 O33 70.86(18) . 3_666
Mo5 O1 Mo2 120.9(5) . 3_666
Mo2 O2 Mo3 125.8(6) . .
Mo5 O3 Mo3 123.3(6) . .
O6A Mo2A O8A 107.5(17) . .
O6A Mo2A O2A 105.9(19) . .
O8A Mo2A O2A 63.4(17) . .
O6A Mo2A O1A 109.0(17) . .
O8A Mo2A O1A 100.4(13) . .
O2A Mo2A O1A 144.6(16) . .
O6A Mo2A O10 101.1(12) . .
O8A Mo2A O10 147.7(13) . .
O2A Mo2A O10 94.7(14) . .
O1A Mo2A O10 83.9(6) . .
O4A Mo3A O7A 117.3(16) . .
O4A Mo3A O1A 78.2(16) . .
O7A Mo3A O1A 100.0(11) . .
O4A Mo3A O3A 115.5(15) . .
O7A Mo3A O3A 86.9(17) . .
O1A Mo3A O3A 159.9(12) . .
O9A Mo5A O5A 100(2) . .
O2A Mo5A O5A 115(2) 3_666 .
O9A Mo5A O3A 108.4(15) . .
O2A Mo5A O3A 154.1(18) 3_666 .
O5A Mo5A O3A 90(2) . .
O9A Mo5A O36 95.1(14) . .
O2A Mo5A O36 75.0(12) 3_666 .
O5A Mo5A O36 164.9(16) . .
O3A Mo5A O36 82.3(14) . .
Mo3A O1A Mo2A 120.6(7) . .
Mo5A O2A Mo2A 131(3) 3_666 .
Mo5A O3A Mo3A 118.1(7) . .
C99 O10 Mn1 116.6(4) . .
C99 O10 Mo2A 124.0(4) . .
Mn1 O10 Mo2A 115.7(2) . .
C99 O10 Mo3 121.1(4) . .
Mn1 O10 Mo3 105.5(2) . .
C99 O10 Mo2 119.6(4) . .
Mn1 O10 Mo2 99.9(2) . .
Mo3 O10 Mo2 89.43(16) . .
Mo1 O14 Mo4 130.4(3) . .
C101 O15 Mn2 114.4(4) . .
C101 O15 Mo1 123.7(4) . 3
Mn2 O15 Mo1 99.91(16) . 3
C101 O15 Mo6 122.7(4) . 3
Mn2 O15 Mo6 99.70(16) . 3
Mo1 O15 Mo6 91.12(16) 3 3
Mo6 O17 Mo1 130.1(3) . .
C3 O18 Co4 134.6(4) . .
C3 O19 Co1 122.8(4) . .
C3 O19 Co3 129.2(4) . .
Co1 O19 Co3 89.49(14) . .
Co3 O20 Co1 96.61(15) . .
Co3 O20 Co2 127.82(19) . .
Co1 O20 Co2 100.76(16) . .
C17 O21 Co1 119.4(4) . .
C17 O21 Co2 128.2(3) . .
Co1 O21 Co2 90.78(14) . .
C30 O22 Co1 121.4(4) . .
C30 O22 Co4 129.4(3) . .
Co1 O22 Co4 89.81(14) . .
C4 O23 Co1 123.5(4) . .
C4 O23 Co5 127.7(3) . .
Co1 O23 Co5 90.20(14) . .
C17 O24 Co5 137.6(4) . .
C70 O25 Co2 136.2(4) . .
C70 O26 Co3 137.4(4) . .
C15 O27 Co5 138.3(4) . .
C15 O28 Co4 133.5(4) . .
Mo4 O30 Mo6 129.6(3) . 3
C4 O31 Co2 132.2(4) . .
Co5 O32 Co4 129.63(19) . .
Co5 O32 Co1 97.28(15) . .
Co4 O32 Co1 100.82(16) . .
C100 O33 Mn1 117.7(5) . .
C100 O33 Mo3A 125.3(5) . 3_666
Mn1 O33 Mo3A 113.6(2) . 3_666
C100 O33 Mo5 122.7(5) . 3_666
Mn1 O33 Mo5 102.8(2) . 3_666
C100 O33 Mo3 119.4(6) . 3_666
Mn1 O33 Mo3 99.2(2) . 3_666
Mo5 O33 Mo3 89.47(19) 3_666 3_666
C96 O34 Mn2 117.0(4) . .
C96 O34 Mo4 121.3(4) . 3
Mn2 O34 Mo4 100.34(18) . 3
C96 O34 Mo6 122.8(4) . .
Mn2 O34 Mo6 99.68(16) . .
Mo4 O34 Mo6 90.08(14) 3 .
C30 O35 Co3 137.9(4) . .
C102 O36 Mo5A 134.7(5) . .
C102 O36 Mn1 112.5(5) . .
Mo5A O36 Mn1 109.2(2) . .
C102 O36 Mo2 123.7(5) . 3_666
Mn1 O36 Mo2 102.0(2) . 3_666
C102 O36 Mo5 121.3(6) . .
Mn1 O36 Mo5 99.9(2) . .
Mo2 O36 Mo5 93.07(19) 3_666 .
C98 O37 Mn2 119.0(4) . .
C98 O37 Mo4 120.1(4) . .
Mn2 O37 Mo4 102.22(19) . .
C98 O37 Mo1 119.9(4) . .
Mn2 O37 Mo1 101.05(17) . .
Mo4 O37 Mo1 89.07(14) . .
C11 N1 C10 117.1(5) . .
C11 N1 Co2 123.4(4) . 2_545
C10 N1 Co2 119.2(4) . 2_545
C13 N2 C14 115.8(5) . .
C13 N2 Co4 124.9(4) . 2_655
C14 N2 Co4 119.2(4) . 2_655
C21 N3 C91 113.3(5) . .
C21 N3 Co4 125.2(4) . 4_565
C91 N3 Co4 121.4(4) . 4_565
C54 N4 C34 114.6(6) . .
C54 N4 Co2 123.2(5) . 4_566
C34 N4 Co2 122.2(4) . 4_566
C93 N5 C95 115.8(5) . .
C93 N5 Co5 124.3(4) . .
C95 N5 Co5 119.4(4) . .
C29 N6 C20 117.1(5) . .
C29 N6 Co5 123.0(4) . 2_655
C20 N6 Co5 119.5(4) . 2_655
C83 N7 C52 116.0(5) . .
C83 N7 Co3 121.2(4) . 2_545
C52 N7 Co3 122.6(4) . 2_545
C51 N8 C56 115.4(6) . .
C51 N8 Co3 126.4(4) . .
C56 N8 Co3 117.6(4) . .
C2 C1 C23 118.1(5) . .
C2 C1 C3 121.2(5) . .
C23 C1 C3 120.7(5) . .
C8 C2 C1 121.1(6) . .
O18 C3 O19 125.5(6) . .
O18 C3 C1 117.4(5) . .
O19 C3 C1 117.0(5) . .
O23 C4 O31 126.4(5) . .
O23 C4 C5 115.7(5) . .
O31 C4 C5 117.9(5) . .
C38 C5 C6 117.2(6) . .
C38 C5 C4 121.6(6) . .
C6 C5 C4 121.2(6) . .
C7 C6 C5 122.4(6) . .
C6 C7 C37 119.7(6) . .
C2 C8 C9 120.6(6) . .
C85 C9 C8 118.4(6) . .
C85 C9 C33 120.7(6) . .
C8 C9 C33 120.9(6) . .
N1 C10 C31 123.5(6) . .
N1 C11 C78 123.6(6) . .
C59 C12 C24 118.4(6) . .
C59 C12 C15 122.2(6) . .
C24 C12 C15 119.1(5) . .
N2 C13 C79 124.5(6) . .
N2 C14 C32 124.3(6) . .
O28 C15 O27 127.2(5) . .
O28 C15 C12 117.9(5) . .
O27 C15 C12 114.9(5) . .
C48 C16 C46 118.3(6) . .
C48 C16 C17 119.2(6) . .
C46 C16 C17 122.5(6) . .
O24 C17 O21 125.2(6) . .
O24 C17 C16 118.2(6) . .
O21 C17 C16 116.6(6) . .
C89 C18 C41 128.6(7) . .
C84 C19 C27 115.8(6) . .
C84 C19 C47 120.7(6) . .
C27 C19 C47 123.4(6) . .
C84 C20 N6 121.6(6) . .
N3 C21 C26 124.2(7) . .
C39 C22 C42 121.2(6) . .
C85 C23 C1 120.5(6) . .
C66 C24 C12 117.9(6) . .
C79 C25 C32 116.4(6) . .
C79 C25 C55 122.7(6) . .
C32 C25 C55 120.5(6) . .
C90 C26 C21 119.4(7) . .
C29 C27 C19 120.6(6) . .
C31 C28 C78 117.5(6) . .
C31 C28 C45 122.7(6) . .
C78 C28 C45 119.5(6) . .
N6 C29 C27 123.5(6) . .
O35 C30 O22 122.0(5) . .
O35 C30 C42 116.9(5) . .
O22 C30 C42 121.0(5) . .
C10 C31 C28 120.2(6) . .
C14 C32 C25 118.7(6) . .
C47 C33 C9 124.4(7) . .
C58 C34 N4 123.9(7) . .
C36 C35 C41 121.4(7) . .
C35 C36 C42 120.7(6) . .
C7 C37 C44 117.0(6) . .
C7 C37 C40 121.0(6) . .
C44 C37 C40 121.9(6) . .
C44 C38 C5 122.4(6) . .
C22 C39 C41 121.2(6) . .
C81 C40 C37 124.9(6) . .
C35 C41 C39 117.3(6) . .
C35 C41 C18 118.1(6) . .
C39 C41 C18 124.4(7) . .
C22 C42 C36 118.1(5) . .
C22 C42 C30 122.3(6) . .
C36 C42 C30 119.5(6) . .
C83 C43 C71 119.0(6) . .
C38 C44 C37 120.8(6) . .
C53 C45 C28 121.5(7) . .
C62 C46 C16 123.1(7) . .
C33 C47 C19 126.3(6) . .
C16 C48 C74 121.7(7) . .
C50 C49 C57 119.0(6) . .
C77 C50 C49 123.1(6) . .
N8 C51 C64 125.7(6) . .
N7 C52 C75 123.7(6) . .
C45 C53 C72 128.1(7) . .
N4 C54 C86 125.2(7) . .
C61 C55 C25 122.8(6) . .
N8 C56 C82 123.4(7) . .
C63 C57 C49 118.2(6) . .
C63 C57 C61 118.0(6) . .
C49 C57 C61 123.8(6) . .
C34 C58 C68 120.3(7) . .
C12 C59 C67 123.3(6) . .
C88 C60 C65 124.8(8) . .
C55 C61 C57 128.6(6) . .
C46 C62 C65 118.1(7) . .
C73 C63 C57 121.7(6) . .
C76 C64 C51 119.5(7) . .
C74 C65 C62 119.8(6) . .
C74 C65 C60 121.9(7) . .
C62 C65 C60 118.0(7) . .
C72 C66 C24 123.7(6) . .
C59 C67 C72 118.9(6) . .
C86 C68 C58 115.9(6) . .
C86 C68 C89 124.6(7) . .
C58 C68 C89 119.5(7) . .
C99 C69 C102 111.1(6) . .
C99 C69 C100 111.8(7) . .
C102 C69 C100 115.5(7) . .
C99 C69 C76 107.9(5) . .
C102 C69 C76 103.8(5) . .
C100 C69 C76 106.0(5) . .
O26 C70 O25 125.1(6) . .
O26 C70 C77 116.2(5) . .
O25 C70 C77 118.6(5) . .
C75 C71 C43 116.9(6) . .
C75 C71 C81 122.6(6) . .
C43 C71 C81 120.4(6) . .
C66 C72 C67 117.6(6) . .
C66 C72 C53 117.8(6) . .
C67 C72 C53 124.5(6) . .
C63 C73 C77 119.2(6) . .
C65 C74 C48 118.8(6) . .
C71 C75 C52 120.2(6) . .
C64 C76 C82 115.7(6) . .
C64 C76 C69 123.7(6) . .
C82 C76 C69 120.5(6) . .
C50 C77 C73 118.5(5) . .
C50 C77 C70 123.0(5) . .
C73 C77 C70 118.4(5) . .
C11 C78 C28 118.1(6) . .
C13 C79 C25 120.4(6) . .
C91 C80 C90 117.1(8) . .
C40 C81 C71 126.5(6) . .
C56 C82 C76 120.2(6) . .
N7 C83 C43 123.8(6) . .
C20 C84 C19 121.2(6) . .
C9 C85 C23 120.9(6) . .
C68 C86 C54 119.7(7) . .
C94 C87 C95 120.8(6) . .
C60 C88 C90 126.5(8) . .
C18 C89 C68 126.6(8) . .
C26 C90 C80 118.1(6) . .
C26 C90 C88 123.7(7) . .
C80 C90 C88 117.8(7) . .
C80 C91 N3 127.7(8) . .
C94 C92 C93 121.6(6) . .
N5 C93 C92 123.1(6) . .
C87 C94 C92 113.8(5) . .
C87 C94 C97 121.7(5) . .
C92 C94 C97 124.3(5) . .
N5 C95 C87 124.7(6) . .
O34 C96 C97 113.7(5) . .
C96 C97 C101 113.9(6) . .
C96 C97 C94 107.7(5) . .
C101 C97 C94 106.5(5) . .
C96 C97 C98 111.5(6) . .
C101 C97 C98 110.1(6) . .
C94 C97 C98 106.8(5) . .
O37 C98 C97 113.5(5) . .
C69 C99 O10 114.1(5) . .
O33 C100 C69 111.0(6) . .
O15 C101 C97 114.9(5) . .
O36 C102 C69 115.1(6) . .

loop_
_geom_bond_atom_site_label_1
_geom_bond_atom_site_label_2
_geom_bond_distance
_geom_bond_site_symmetry_2
Mn1 O10 1.878(4) 3_666
Mn1 O10 1.878(4) .
Mn1 O33 1.950(5) .
Mn1 O33 1.950(5) 3_666
Mn1 O36 2.070(5) .
Mn1 O36 2.070(5) 3_666
Mn2 O37 1.918(4) .
Mn2 O37 1.918(4) 3
Mn2 O34 1.984(5) .
Mn2 O34 1.984(5) 3
Mn2 O15 2.056(4) .
Mn2 O15 2.056(4) 3
Co1 O20 2.065(4) .
Co1 O23 2.079(4) .
Co1 O32 2.080(4) .
Co1 O19 2.085(4) .
Co1 O21 2.169(4) .
Co1 O22 2.181(4) .
Co2 O20 2.066(3) .
Co2 O25 2.066(4) .
Co2 O31 2.103(4) .
Co2 N4 2.157(5) 4_565
Co2 N1 2.163(5) 2
Co2 O21 2.299(4) .
Co3 O26 2.041(4) .
Co3 O20 2.057(4) .
Co3 O35 2.072(4) .
Co3 N7 2.111(5) 2
Co3 N8 2.165(5) .
Co3 O19 2.282(4) .
Co4 O32 2.046(3) .
Co4 O28 2.069(4) .
Co4 O18 2.111(4) .
Co4 N3 2.151(5) 4_566
Co4 N2 2.160(5) 2_645
Co4 O22 2.322(4) .
Co5 O32 2.043(4) .
Co5 O27 2.045(4) .
Co5 O24 2.073(4) .
Co5 N6 2.109(5) 2_645
Co5 N5 2.162(5) .
Co5 O23 2.286(4) .
Mo1 O16 1.716(5) .
Mo1 O13 1.727(5) .
Mo1 O14 1.772(6) .
Mo1 O17 1.905(5) .
Mo1 O15 2.343(4) 3
Mo1 O37 2.430(5) .
Mo4 O11 1.707(5) .
Mo4 O38 1.708(5) .
Mo4 O30 1.817(5) .
Mo4 O14 1.930(5) .
Mo4 O34 2.359(4) 3
Mo4 O37 2.363(4) .
Mo6 O12 1.705(5) .
Mo6 O29 1.727(5) .
Mo6 O17 1.790(5) .
Mo6 O30 1.916(5) 3
Mo6 O15 2.349(5) 3
Mo6 O34 2.413(5) .
Mo2 O8 1.723(8) .
Mo2 O6 1.725(7) .
Mo2 O2 1.849(11) .
Mo2 O1 1.969(10) 3_666
Mo2 O36 2.264(6) 3_666
Mo2 O10 2.492(6) .
Mo3 O7 1.718(7) .
Mo3 O4 1.728(7) .
Mo3 O3 1.931(10) .
Mo3 O2 1.940(10) .
Mo3 O10 2.297(6) .
Mo3 O33 2.408(6) 3_666
Mo5 O9 1.688(7) .
Mo5 O5 1.718(8) .
Mo5 O1 1.888(10) .
Mo5 O3 1.898(10) .
Mo5 O36 2.357(6) .
Mo5 O33 2.379(6) 3_666
Mo2A O6A 1.745(5) .
Mo2A O8A 1.752(5) .
Mo2A O2A 1.8499(10) .
Mo2A O1A 1.945(10) .
Mo2A O10 2.077(6) .
Mo3A O4A 1.73(4) .
Mo3A O7A 1.77(3) .
Mo3A O1A 1.923(10) .
Mo3A O3A 1.958(10) .
Mo3A O33 2.075(6) 3_666
Mo5A O9A 1.73(4) .
Mo5A O2A 1.85(4) 3_666
Mo5A O5A 1.87(5) .
Mo5A O3A 1.934(10) .
Mo5A O36 2.041(6) .
O10 C99 1.488(7) .
O15 C101 1.444(7) .
O18 C3 1.238(7) .
O19 C3 1.282(7) .
O21 C17 1.301(7) .
O22 C30 1.286(7) .
O23 C4 1.270(7) .
O24 C17 1.222(7) .
O25 C70 1.259(7) .
O26 C70 1.258(7) .
O27 C15 1.262(6) .
O28 C15 1.222(7) .
O31 C4 1.272(7) .
O33 C100 1.480(8) .
O34 C96 1.439(7) .
O35 C30 1.262(7) .
O36 C102 1.466(8) .
O37 C98 1.403(7) .
N1 C11 1.336(8) .
N1 C10 1.350(7) .
N2 C13 1.335(8) .
N2 C14 1.342(8) .
N3 C21 1.308(8) .
N3 C91 1.368(9) .
N4 C54 1.310(8) .
N4 C34 1.365(8) .
N5 C93 1.310(9) .
N5 C95 1.314(8) .
N6 C29 1.348(7) .
N6 C20 1.370(8) .
N7 C83 1.323(8) .
N7 C52 1.345(7) .
N8 C51 1.280(8) .
N8 C56 1.340(8) .
C1 C2 1.390(7) .
C1 C23 1.404(9) .
C1 C3 1.491(8) .
C2 C8 1.374(8) .
C4 C5 1.487(8) .
C5 C38 1.361(9) .
C5 C6 1.400(8) .
C6 C7 1.357(8) .
C7 C37 1.410(9) .
C8 C9 1.412(9) .
C9 C85 1.373(9) .
C9 C33 1.456(9) .
C10 C31 1.361(8) .
C11 C78 1.400(9) .
C12 C59 1.362(8) .
C12 C24 1.424(8) .
C12 C15 1.522(8) .
C13 C79 1.349(9) .
C14 C32 1.377(8) .
C16 C48 1.342(9) .
C16 C46 1.403(9) .
C16 C17 1.495(9) .
C18 C89 1.277(9) .
C18 C41 1.479(9) .
C19 C84 1.398(9) .
C19 C27 1.402(9) .
C19 C47 1.462(9) .
C20 C84 1.366(9) .
C21 C26 1.401(9) .
C22 C39 1.375(8) .
C22 C42 1.384(8) .
C23 C85 1.394(9) .
C24 C66 1.371(9) .
C25 C79 1.389(9) .
C25 C32 1.405(9) .
C25 C55 1.495(9) .
C26 C90 1.374(11) .
C27 C29 1.353(9) .
C28 C31 1.391(9) .
C28 C78 1.407(9) .
C28 C45 1.476(9) .
C30 C42 1.460(8) .
C33 C47 1.324(9) .
C34 C58 1.362(8) .
C35 C36 1.374(8) .
C35 C41 1.399(10) .
C36 C42 1.404(8) .
C37 C44 1.415(9) .
C37 C40 1.464(9) .
C38 C44 1.351(9) .
C39 C41 1.406(9) .
C40 C81 1.310(9) .
C43 C83 1.381(9) .
C43 C71 1.400(9) .
C45 C53 1.338(9) .
C46 C62 1.360(8) .
C48 C74 1.410(9) .
C49 C50 1.382(8) .
C49 C57 1.404(9) .
C50 C77 1.369(8) .
C51 C64 1.392(10) .
C52 C75 1.371(9) .
C53 C72 1.492(9) .
C54 C86 1.400(9) .
C55 C61 1.321(9) .
C56 C82 1.379(9) .
C57 C63 1.400(9) .
C57 C61 1.459(9) .
C58 C68 1.404(10) .
C59 C67 1.365(9) .
C60 C88 1.296(10) .
C60 C65 1.499(10) .
C62 C65 1.411(10) .
C63 C73 1.392(8) .
C64 C76 1.362(9) .
C65 C74 1.401(10) .
C66 C72 1.368(9) .
C67 C72 1.419(9) .
C68 C86 1.358(10) .
C68 C89 1.458(9) .
C69 C99 1.482(9) .
C69 C102 1.519(10) .
C69 C100 1.537(11) .
C69 C76 1.549(8) .
C70 C77 1.501(8) .
C71 C75 1.361(8) .
C71 C81 1.456(8) .
C73 C77 1.402(8) .
C76 C82 1.385(9) .
C80 C91 1.346(9) .
C80 C90 1.380(11) .
C87 C94 1.376(9) .
C87 C95 1.389(9) .
C88 C90 1.477(9) .
C92 C94 1.385(8) .
C92 C93 1.399(9) .
C94 C97 1.530(8) .
C96 C97 1.520(9) .
C97 C101 1.520(9) .
C97 C98 1.587(9) .

loop_
_platon_squeeze_void_nr
_platon_squeeze_void_average_x
_platon_squeeze_void_average_y
_platon_squeeze_void_average_z
_platon_squeeze_void_volume
_platon_squeeze_void_count_electrons
1 -0.052 0.440 -0.015 12176.9 4396.3
